data_1565826
loop_
_publ_author_name
'Gajda, Roman'
'Zhang, Dongzhou'
'Parafiniuk, Jan'
'Dera, Przemys\/law'
'Wo\'zniak, Krzysztof'

_publ_section_title
;
 Tracing electron density changes in langbeinite under pressure
;
_journal_issue 1
_journal_name_full IUCrJ
_journal_page_first 146
_journal_page_last 162
_journal_paper_doi 10.1107/S2052252521012628
_journal_volume 9
_journal_year 2022
_chemical_formula_moiety 'K2 Mg2 O12 S3'
_chemical_formula_sum 'K2 Mg2 O12 S3'
_chemical_formula_weight 415.00
_space_group_crystal_system cubic
_space_group_IT_number 198
_space_group_name_Hall 'P 2ac 2ab 3'
_space_group_name_H-M_alt 'P 21 3'
_atom_sites_solution_primary dual
_audit_creation_date 2020-12-14
_audit_creation_method
;
Olex2 1.3
(compiled 2020.11.12 svn.r5f609507 for OlexSys, GUI svn.r6226)
;
_cell_angle_alpha 90
_cell_angle_beta 90
_cell_angle_gamma 90
_cell_formula_units_Z 4
_cell_length_a 9.91895(2)
_cell_length_b 9.91895(2)
_cell_length_c 9.91895(2)
_cell_measurement_reflns_used 80569
_cell_measurement_temperature 293(2)
_cell_measurement_theta_max 44.3910
_cell_measurement_theta_min 2.7870
_cell_volume 975.882(3)
_computing_cell_refinement 'CrysAlisPro 1.171.40.67a (Rigaku OD, 2019)'
_computing_data_collection 'CrysAlisPro 1.171.40.67a (Rigaku OD, 2019)'
_computing_data_reduction 'CrysAlisPro 1.171.40.67a (Rigaku OD, 2019)'
_computing_molecular_graphics 'Olex2 1.3 (Dolomanov et al., 2009)'
_computing_publication_material 'Olex2 1.3 (Dolomanov et al., 2009)'
_computing_structure_refinement 'SHELXL 2018/3 (Sheldrick, 2015)'
_computing_structure_solution 'SHELXT 2018/2 (Sheldrick, 2018)'
_diffrn_ambient_temperature 293(2)
_diffrn_detector 'CCD plate'
_diffrn_detector_area_resol_mean 16.0128
_diffrn_detector_type Eos
_diffrn_measured_fraction_theta_full 1.000
_diffrn_measured_fraction_theta_max 0.998
_diffrn_measurement_details
;
List of Runs (angles in degrees, time in seconds):

  # Type    Start    End  Width  t~exp~   \w     \q     \k     \f   Frames
--------------------------------------------------------------------------
  1  \w    -20.00  30.00   1.00   15.00    --  -24.72 -99.00 -30.00   50
  2  \w   -101.00  13.00   1.00   15.00    --  -24.72 -57.00  30.00  114
  3  \w   -101.00  13.00   1.00   15.00    --  -24.72 -57.00 120.00  114
  4  \w    -51.00  63.00   1.00   15.00    --   24.72 -57.00 150.00  114
  5  \w    -51.00  63.00   1.00   15.00    --   24.72 -57.00   0.00  114
  6  \w    -13.00 101.00   1.00   15.00    --   24.72  57.00 -60.00  114
  7  \w    -20.00  80.00   1.00   15.00    --   24.72 -99.00 -90.00  100
  8  \w    -21.00 107.00   1.00   60.00    --   64.14 -77.00  30.00  128
  9  \w     21.00 149.00   1.00   60.00    --   64.14  77.00  60.00  128
 10  \w     21.00 149.00   1.00   60.00    --   64.14  77.00 120.00  128
 11  \w     21.00 149.00   1.00   60.00    --   64.14  77.00  90.00  128
 12  \w     21.00 149.00   1.00   60.00    --   64.14  77.00 -30.00  128
 13  \w    -12.00 101.00   1.00   60.00    --   64.14 -61.00  90.00  113
 14  \w     21.00 149.00   1.00   60.00    --   64.14  77.00 -60.00  128
 15  \w     21.00 149.00   1.00   60.00    --   64.14  77.00 -90.00  128
 16  \w     49.00 155.00   1.00   60.00    --   64.14 160.00 120.00  106
 17  \w     21.00 149.00   1.00   60.00    --   64.14  77.00  30.00  128
 18  \w     21.00 149.00   1.00   60.00    --   64.14  77.00   0.00  128
 19  \w     21.00 149.00   1.00   60.00    --   64.14  77.00-120.00  128
 20  \w     21.00 149.00   1.00   60.00    --   64.14  77.00 150.00  128
 21  \w     21.00 149.00   1.00   60.00    --   64.14  77.00-180.00  128
 22  \w     49.00 155.00   1.00   60.00    --   64.14 160.00 -30.00  106
 23  \w     21.00 149.00   1.00   60.00    --   64.14  77.00-180.00  128
 24  \w    -12.00 101.00   1.00   60.00    --   64.14 -61.00-150.00  113
 25  \w     21.00 149.00   1.00   60.00    --   64.14  77.00-153.77  128
 26  \w    -20.00  30.00   1.00   15.00    --  -24.72 -99.00   0.00   50
 27  \w     21.00  66.00   1.00   15.00    --  -24.72-160.00  60.00   45
 28  \w    -20.00  30.00   1.00   15.00    --  -24.72 -99.00-180.00   50
 29  \w    -20.00  30.00   1.00   15.00    --  -24.72 -99.00 150.00   50
 30  \w    -66.00 -21.00   1.00   15.00    --   24.72 160.00-150.00   45
 31  \w    -60.00  68.00   1.00   15.00    --   24.72 -77.00  30.00  128
 32  \w    -30.00  17.00   1.00   15.00    --   24.72 101.00 134.00   47
 33  \w    -66.00 -21.00   1.00   15.00    --   24.72 160.00  30.00   45
 34  \w     49.00 155.00   1.00   60.00    --   64.14 160.00  90.00  106
;
_diffrn_measurement_device 'four-circle diffractometer'
_diffrn_measurement_device_type 'SuperNova, Single source at offset/far, Eos'
_diffrn_measurement_method '\w scans'
_diffrn_orient_matrix_type 'CrysAlisPro convention (1999,Acta A55,543-557)'
_diffrn_orient_matrix_UB_11 0.0070729000
_diffrn_orient_matrix_UB_12 0.0299470000
_diffrn_orient_matrix_UB_13 0.0472484000
_diffrn_orient_matrix_UB_21 0.0532028000
_diffrn_orient_matrix_UB_22 0.0111576000
_diffrn_orient_matrix_UB_23 -0.0150405000
_diffrn_orient_matrix_UB_31 -0.0173462000
_diffrn_orient_matrix_UB_32 0.0464711000
_diffrn_orient_matrix_UB_33 -0.0268551000
_diffrn_radiation_monochromator mirror
_diffrn_radiation_probe x-ray
_diffrn_radiation_type 'Ag K\a'
_diffrn_radiation_wavelength 0.56087
_diffrn_reflns_av_R_equivalents 0.0306
_diffrn_reflns_av_unetI/netI 0.0070
_diffrn_reflns_Laue_measured_fraction_full 1.000
_diffrn_reflns_Laue_measured_fraction_max 0.998
_diffrn_reflns_limit_h_max 24
_diffrn_reflns_limit_h_min -24
_diffrn_reflns_limit_k_max 24
_diffrn_reflns_limit_k_min -24
_diffrn_reflns_limit_l_max 24
_diffrn_reflns_limit_l_min -24
_diffrn_reflns_number 168589
_diffrn_reflns_point_group_measured_fraction_full 1.000
_diffrn_reflns_point_group_measured_fraction_max 0.998
_diffrn_reflns_theta_full 19.665
_diffrn_reflns_theta_max 44.610
_diffrn_reflns_theta_min 2.292
_diffrn_source 'micro-focus sealed X-ray tube'
_diffrn_source_type 'SuperNova (Ag) X-ray Source'
_exptl_absorpt_coefficient_mu 0.913
_exptl_absorpt_correction_T_max 1.000
_exptl_absorpt_correction_T_min 0.217
_exptl_absorpt_correction_type gaussian
_exptl_absorpt_process_details
;
CrysAlisPro 1.171.40.67a (Rigaku Oxford Diffraction, 2019)
Numerical absorption correction based on gaussian integration over
			a multifaceted crystal model
Empirical absorption correction using spherical harmonics,
 implemented in SCALE3 ABSPACK scaling algorithm.
;
_exptl_crystal_colour 'pale grey'
_exptl_crystal_density_diffrn 2.825
_exptl_crystal_description block
_exptl_crystal_F_000 824
_exptl_crystal_size_max 0.501
_exptl_crystal_size_mid 0.425
_exptl_crystal_size_min 0.279
_refine_diff_density_max 0.911
_refine_diff_density_min -0.411
_refine_diff_density_rms 0.089
_refine_ls_abs_structure_details
;
 Flack x determined using 2346 quotients [(I+)-(I-)]/[(I+)+(I-)]
 (Parsons, Flack and Wagner, Acta Cryst. B69 (2013) 249-259).
;
_refine_ls_abs_structure_Flack 0.023(9)
_refine_ls_extinction_method none
_refine_ls_goodness_of_fit_ref 1.100
_refine_ls_hydrogen_treatment undef
_refine_ls_matrix_type full
_refine_ls_number_parameters 58
_refine_ls_number_reflns 5360
_refine_ls_number_restraints 0
_refine_ls_restrained_S_all 1.100
_refine_ls_R_factor_all 0.0224
_refine_ls_R_factor_gt 0.0221
_refine_ls_shift/su_max 0.001
_refine_ls_shift/su_mean 0.000
_refine_ls_structure_factor_coef Fsqd
_refine_ls_weighting_details 'w=1/[\s^2^(Fo^2^)+(0.0284P)^2^+0.1847P] where P=(Fo^2^+2Fc^2^)/3'
_refine_ls_weighting_scheme calc
_refine_ls_wR_factor_gt 0.0595
_refine_ls_wR_factor_ref 0.0597
_reflns_Friedel_coverage 0.838
_reflns_Friedel_fraction_full 1.000
_reflns_Friedel_fraction_max 0.998
_reflns_number_gt 5292
_reflns_number_total 5360
_reflns_threshold_expression 'I > 2\s(I)'
_cod_data_source_file ti5023.cif
_cod_data_source_block Langbeinite_silver_source_structural
_cod_depositor_comments 'Adding full bibliography for 1565826--1565831.cif.'
_cod_original_cell_volume 975.880(5)
_cod_database_code 1565826
_shelx_shelxl_version_number 2018/3
_chemical_oxdiff_formula 'K2 Mg2 S3 O12'
_shelx_space_group_comment
;
The symmetry employed for this shelxl refinement is uniquely defined
by the following loop, which should always be used as a source of
symmetry information in preference to the above space-group names.
They are only intended as comments.
;
_reflns_odcompleteness_completeness 100.00
_reflns_odcompleteness_iscentric 1
_reflns_odcompleteness_theta 44.37
_olex2_refinement_description
;
;
_olex2_submission_special_instructions 'No special instructions were received'
_oxdiff_exptl_absorpt_empirical_details
;
Empirical correction (ABSPACK) includes:
- Absorption correction using spherical harmonics
- Frame scaling
;
_oxdiff_exptl_absorpt_empirical_full_max 1.167
_oxdiff_exptl_absorpt_empirical_full_min 0.937

loop_
_space_group_symop_operation_xyz
'x, y, z'
'-x+1/2, -y, z+1/2'
'-x, y+1/2, -z+1/2'
'x+1/2, -y+1/2, -z'
'z, x, y'
'z+1/2, -x+1/2, -y'
'-z+1/2, -x, y+1/2'
'-z, x+1/2, -y+1/2'
'y, z, x'
'-y, z+1/2, -x+1/2'
'y+1/2, -z+1/2, -x'
'-y+1/2, -z, x+1/2'

loop_
_atom_site_label
_atom_site_type_symbol
_atom_site_fract_x
_atom_site_fract_y
_atom_site_fract_z
_atom_site_U_iso_or_equiv
_atom_site_adp_type
_atom_site_occupancy
_atom_site_site_symmetry_order
_atom_site_calc_flag
_atom_site_refinement_flags_posn
_atom_site_refinement_flags_adp
_atom_site_refinement_flags_occupancy
_atom_site_disorder_assembly
_atom_site_disorder_group
S3 S 0.98210(2) 0.28399(2) 0.37560(2) 0.00691(2) Uani 1 1 d . . . . .
K1 K 0.95189(3) 0.45189(3) 0.04811(3) 0.02179(6) Uani 1 3 d S T P . .
K2 K 0.81675(2) 0.18325(2) 0.68325(2) 0.01949(5) Uani 1 3 d S T P . .
Mg5 Mg 0.66491(3) 0.16491(3) 0.33509(3) 0.00853(5) Uani 1 3 d S T P . .
Mg4 Mg 1.09908(3) 0.09908(3) 0.09908(3) 0.00870(5) Uani 1 3 d S T P . .
O6 O 1.04204(9) 0.19545(8) 0.27401(8) 0.02073(12) Uani 1 1 d . . . . .
O7 O 0.99196(8) 0.42448(6) 0.32995(8) 0.01734(10) Uani 1 1 d . . . . .
O8 O 0.84196(7) 0.24745(8) 0.40220(9) 0.01955(11) Uani 1 1 d . . . . .
O9 O 1.05843(10) 0.26439(9) 0.50073(8) 0.02348(15) Uani 1 1 d . . . . .

loop_
_atom_site_aniso_label
_atom_site_aniso_U_11
_atom_site_aniso_U_22
_atom_site_aniso_U_33
_atom_site_aniso_U_23
_atom_site_aniso_U_13
_atom_site_aniso_U_12
S3 0.00704(4) 0.00676(4) 0.00692(4) -0.00110(3) -0.00055(3) -0.00004(3)
K1 0.02179(6) 0.02179(6) 0.02179(6) -0.00046(6) -0.00046(6) 0.00046(6)
K2 0.01949(5) 0.01949(5) 0.01949(5) -0.00163(5) 0.00163(5) 0.00163(5)
Mg5 0.00853(5) 0.00853(5) 0.00853(5) 0.00082(5) 0.00082(5) -0.00082(5)
Mg4 0.00870(5) 0.00870(5) 0.00870(5) -0.00014(6) -0.00014(6) -0.00014(6)
O6 0.0264(3) 0.0170(2) 0.0188(2) -0.00947(19) 0.0087(2) 0.00120(19)
O7 0.0234(3) 0.00818(13) 0.0204(2) 0.00301(14) 0.0066(2) 0.00084(15)
O8 0.01034(16) 0.0222(3) 0.0262(3) -0.0040(2) 0.00339(18) -0.00728(17)
O9 0.0283(3) 0.0250(3) 0.0171(2) -0.0017(2) -0.0152(2) 0.0027(3)

loop_
_atom_type_symbol
_atom_type_description
_atom_type_scat_dispersion_real
_atom_type_scat_dispersion_imag
_atom_type_scat_source
K K 0.1411 0.1573 'International Tables Vol C Tables 4.2.6.8 and 6.1.1.4'
Mg Mg 0.0310 0.0222 'International Tables Vol C Tables 4.2.6.8 and 6.1.1.4'
O O 0.0058 0.0036 'International Tables Vol C Tables 4.2.6.8 and 6.1.1.4'
S S 0.0831 0.0770 'International Tables Vol C Tables 4.2.6.8 and 6.1.1.4'

loop_
_exptl_crystal_face_index_h
_exptl_crystal_face_index_k
_exptl_crystal_face_index_l
_exptl_crystal_face_perp_dist
1 -1 18 0.1651
2 -10 -15 0.1742
5 -16 -6 0.2418
6 -15 8 0.2529
-1 -1 -18 0.2236
-6 15 -6 0.2149
-5 16 7 0.1915
-12 11 -7 0.1914
-17 -6 1 0.1623
-9 -14 7 0.1648
15 9 -3 0.1209
17 5 -1 0.1460
-11 14 0 0.1951
-10 -14 -1 0.1239
-16 -3 -8 0.1988
13 12 3 0.1264
15 5 7 0.1726
0 4 17 0.1626
-14 -3 10 0.2056
-16 7 3 0.1903
-7 -12 -10 0.1293
-4 -16 -6 0.1456

loop_
_geom_angle_atom_site_label_1
_geom_angle_atom_site_label_2
_geom_angle_atom_site_label_3
_geom_angle
_geom_angle_site_symmetry_1
_geom_angle_site_symmetry_3
_geom_angle_publ_flag
K1 S3 K1 130.208(8) 3_745 . ?
K1 S3 K2 68.610(9) 3_745 . ?
K2 S3 K1 147.077(7) . . ?
K2 S3 K1 83.321(6) 4_556 . ?
K2 S3 K1 86.748(6) 4_556 3_745 ?
K2 S3 K2 128.201(7) 4_556 . ?
O6 S3 K1 59.98(4) . 3_745 ?
O6 S3 K1 72.26(4) . . ?
O6 S3 K2 62.64(4) . 4_556 ?
O6 S3 K2 126.97(4) . . ?
O6 S3 O7 109.29(5) . . ?
O6 S3 O9 107.07(6) . . ?
O7 S3 K1 45.62(3) . . ?
O7 S3 K1 164.38(3) . 3_745 ?
O7 S3 K2 123.66(3) . . ?
O7 S3 K2 77.91(3) . 4_556 ?
O8 S3 K1 84.48(4) . 3_745 ?
O8 S3 K1 101.26(4) . . ?
O8 S3 K2 171.10(4) . 4_556 ?
O8 S3 K2 49.11(4) . . ?
O8 S3 O6 111.24(5) . . ?
O8 S3 O7 110.77(5) . . ?
O8 S3 O9 107.79(6) . . ?
O9 S3 K1 148.54(4) . . ?
O9 S3 K1 65.73(4) . 3_745 ?
O9 S3 K2 58.79(4) . . ?
O9 S3 K2 69.67(4) . 4_556 ?
O9 S3 O7 110.63(5) . . ?
S3 K1 S3 94.023(9) 3_755 9_654 ?
S3 K1 S3 94.023(9) 6_565 9_654 ?
S3 K1 S3 94.023(9) 3_755 6_565 ?
O6 K1 S3 105.684(19) 9_654 6_565 ?
O6 K1 S3 114.525(16) 6_565 9_654 ?
O6 K1 S3 114.525(16) 3_755 6_565 ?
O6 K1 S3 25.045(12) 9_654 9_654 ?
O6 K1 S3 25.045(12) 6_565 6_565 ?
O6 K1 S3 25.045(12) 3_755 3_755 ?
O6 K1 S3 105.684(19) 3_755 9_654 ?
O6 K1 S3 114.525(16) 9_654 3_755 ?
O6 K1 S3 105.684(19) 6_565 3_755 ?
O6 K1 O6 118.145(7) 3_755 9_654 ?
O6 K1 O6 118.145(7) 6_565 3_755 ?
O6 K1 O6 118.145(7) 6_565 9_654 ?
O6 K1 O9 127.26(3) 6_565 9_654 ?
O6 K1 O9 127.26(3) 3_755 6_565 ?
O6 K1 O9 80.58(2) 6_565 3_755 ?
O6 K1 O9 80.58(2) 3_755 9_654 ?
O6 K1 O9 80.58(2) 9_654 6_565 ?
O6 K1 O9 45.12(2) 9_654 9_654 ?
O6 K1 O9 45.12(2) 3_755 3_755 ?
O6 K1 O9 45.12(2) 6_565 6_565 ?
O6 K1 O9 127.26(3) 9_654 3_755 ?
O7 K1 S3 91.850(16) 8_645 3_755 ?
O7 K1 S3 172.731(14) . 6_565 ?
O7 K1 S3 172.732(14) 8_645 9_654 ?
O7 K1 S3 81.282(12) . 3_755 ?
O7 K1 S3 81.283(12) 11_556 9_654 ?
O7 K1 S3 91.850(16) 11_556 6_565 ?
O7 K1 S3 91.850(16) . 9_654 ?
O7 K1 S3 81.283(12) 8_645 6_565 ?
O7 K1 S3 172.732(14) 11_556 3_755 ?
O7 K1 O6 81.39(2) 11_556 6_565 ?
O7 K1 O6 59.565(18) . 3_755 ?
O7 K1 O6 151.67(2) 8_645 9_654 ?
O7 K1 O6 59.565(18) 8_645 6_565 ?
O7 K1 O6 59.565(18) 11_556 9_654 ?
O7 K1 O6 151.67(2) . 6_565 ?
O7 K1 O6 81.39(2) . 9_654 ?
O7 K1 O6 151.67(2) 11_556 3_755 ?
O7 K1 O6 81.39(2) 8_645 3_755 ?
O7 K1 O7 93.27(2) 8_645 . ?
O7 K1 O7 93.27(2) 11_556 8_645 ?
O7 K1 O7 93.27(2) 11_556 . ?
O7 K1 O9 104.555(18) 11_556 9_654 ?
O7 K1 O9 81.04(2) . 9_654 ?
O7 K1 O9 104.555(18) 8_645 6_565 ?
O7 K1 O9 161.51(2) 11_556 3_755 ?
O7 K1 O9 161.51(2) . 6_565 ?
O7 K1 O9 81.04(2) 8_645 3_755 ?
O7 K1 O9 104.555(18) . 3_755 ?
O7 K1 O9 81.04(2) 11_556 6_565 ?
O7 K1 O9 161.51(2) 8_645 9_654 ?
O9 K1 S3 69.962(15) 3_755 6_565 ?
O9 K1 S3 69.962(15) 6_565 9_654 ?
O9 K1 S3 102.64(2) 9_654 6_565 ?
O9 K1 S3 69.962(15) 9_654 3_755 ?
O9 K1 S3 102.64(2) 3_755 9_654 ?
O9 K1 S3 25.214(12) 3_755 3_755 ?
O9 K1 S3 25.214(12) 6_565 6_565 ?
O9 K1 S3 25.214(12) 9_654 9_654 ?
O9 K1 S3 102.64(2) 6_565 3_755 ?
O9 K1 O9 83.39(3) 9_654 3_755 ?
O9 K1 O9 83.39(3) 6_565 3_755 ?
O9 K1 O9 83.39(3) 9_654 6_565 ?
O6 K2 O6 56.90(2) 6_566 11_557 ?
O6 K2 O6 56.90(2) 6_566 4_456 ?
O6 K2 O6 56.90(2) 11_557 4_456 ?
O6 K2 O9 88.17(3) 11_557 6_566 ?
O6 K2 O9 88.17(3) 4_456 11_557 ?
O6 K2 O9 44.576(18) 4_456 4_456 ?
O6 K2 O9 88.17(3) 6_566 4_456 ?
O6 K2 O9 143.03(2) 6_566 10_646 ?
O6 K2 O9 143.03(2) 4_456 7_665 ?
O6 K2 O9 143.03(2) 11_557 . ?
O6 K2 O9 100.02(2) 6_566 11_557 ?
O6 K2 O9 132.58(2) 4_456 . ?
O6 K2 O9 132.58(2) 11_557 10_646 ?
O6 K2 O9 44.576(18) 6_566 6_566 ?
O6 K2 O9 44.576(18) 11_557 11_557 ?
O6 K2 O9 100.02(2) 4_456 6_566 ?
O6 K2 O9 96.14(2) 6_566 . ?
O6 K2 O9 100.02(2) 11_557 4_456 ?
O6 K2 O9 132.58(2) 6_566 7_665 ?
O6 K2 O9 96.14(2) 11_557 7_665 ?
O6 K2 O9 96.14(2) 4_456 10_646 ?
O8 K2 O6 97.30(2) 7_665 6_566 ?
O8 K2 O6 97.30(2) . 4_456 ?
O8 K2 O6 101.52(2) . 6_566 ?
O8 K2 O6 152.02(2) . 11_557 ?
O8 K2 O6 101.52(2) 10_646 4_456 ?
O8 K2 O6 97.30(2) 10_646 11_557 ?
O8 K2 O6 152.02(2) 10_646 6_566 ?
O8 K2 O6 101.52(2) 7_665 11_557 ?
O8 K2 O6 152.02(2) 7_665 4_456 ?
O8 K2 O8 98.64(2) . 10_646 ?
O8 K2 O8 98.64(2) . 7_665 ?
O8 K2 O8 98.64(2) 10_646 7_665 ?
O8 K2 O9 46.378(18) . . ?
O8 K2 O9 58.532(18) 10_646 11_557 ?
O8 K2 O9 58.532(18) . 4_456 ?
O8 K2 O9 53.351(19) 7_665 . ?
O8 K2 O9 157.17(2) 7_665 4_456 ?
O8 K2 O9 85.99(2) 10_646 4_456 ?
O8 K2 O9 157.17(2) . 11_557 ?
O8 K2 O9 111.82(3) 7_665 10_646 ?
O8 K2 O9 85.99(2) . 6_566 ?
O8 K2 O9 111.82(3) 10_646 . ?
O8 K2 O9 53.351(19) . 10_646 ?
O8 K2 O9 46.378(18) 10_646 10_646 ?
O8 K2 O9 85.99(2) 7_665 11_557 ?
O8 K2 O9 111.82(3) . 7_665 ?
O8 K2 O9 157.17(2) 10_646 6_566 ?
O8 K2 O9 53.351(19) 10_646 7_665 ?
O8 K2 O9 46.378(18) 7_665 7_665 ?
O8 K2 O9 58.532(18) 7_665 6_566 ?
O9 K2 O9 56.34(3) 10_646 4_456 ?
O9 K2 O9 137.861(15) 10_646 6_566 ?
O9 K2 O9 114.980(11) 4_456 11_557 ?
O9 K2 O9 137.861(15) 7_665 4_456 ?
O9 K2 O9 137.861(15) . 11_557 ?
O9 K2 O9 104.130(4) . 4_456 ?
O9 K2 O9 84.34(3) 10_646 . ?
O9 K2 O9 114.980(11) 6_566 4_456 ?
O9 K2 O9 56.34(3) 7_665 11_557 ?
O9 K2 O9 56.34(3) . 6_566 ?
O9 K2 O9 114.980(11) 6_566 11_557 ?
O9 K2 O9 84.34(3) 7_665 . ?
O9 K2 O9 104.130(4) 7_665 6_566 ?
O9 K2 O9 84.34(3) 10_646 7_665 ?
O9 K2 O9 104.130(4) 10_646 11_557 ?
K2 Mg5 K2 112.984(6) 2_654 4_456 ?
K2 Mg5 K2 112.984(6) . 2_654 ?
K2 Mg5 K2 112.984(6) . 4_456 ?
O8 Mg5 K2 117.02(2) 8_645 . ?
O8 Mg5 K2 48.78(3) 8_645 4_456 ?
O8 Mg5 K2 48.78(3) . . ?
O8 Mg5 K2 117.02(2) 11_556 4_456 ?
O8 Mg5 K2 48.78(3) 11_556 2_654 ?
O8 Mg5 K2 129.86(3) . 4_456 ?
O8 Mg5 K2 129.86(3) 8_645 2_654 ?
O8 Mg5 K2 117.02(2) . 2_654 ?
O8 Mg5 K2 129.86(3) 11_556 . ?
O8 Mg5 O8 93.77(4) 8_645 . ?
O8 Mg5 O8 93.77(4) 11_556 . ?
O8 Mg5 O8 93.77(4) 11_556 8_645 ?
O8 Mg5 O9 81.82(4) 11_556 5_545 ?
O8 Mg5 O9 172.43(4) 8_645 10_646 ?
O8 Mg5 O9 92.67(4) . 4_456 ?
O8 Mg5 O9 92.67(4) 8_645 5_545 ?
O8 Mg5 O9 172.43(4) . 5_545 ?
O8 Mg5 O9 81.82(4) . 10_646 ?
O8 Mg5 O9 172.43(4) 11_556 4_456 ?
O8 Mg5 O9 81.82(4) 8_645 4_456 ?
O8 Mg5 O9 92.67(4) 11_556 10_646 ?
O9 Mg5 K2 57.69(3) 4_456 . ?
O9 Mg5 K2 55.51(3) 4_456 4_456 ?
O9 Mg5 K2 57.69(3) 10_646 2_654 ?
O9 Mg5 K2 55.51(3) 10_646 . ?
O9 Mg5 K2 130.61(3) 4_456 2_654 ?
O9 Mg5 K2 55.51(3) 5_545 2_654 ?
O9 Mg5 K2 130.61(3) 5_545 . ?
O9 Mg5 K2 57.69(3) 5_545 4_456 ?
O9 Mg5 K2 130.61(3) 10_646 4_456 ?
O9 Mg5 O9 92.19(4) 5_545 4_456 ?
O9 Mg5 O9 92.19(4) 5_545 10_646 ?
O9 Mg5 O9 92.19(4) 4_456 10_646 ?
K1 Mg4 K1 114.810(5) 4 3_745 ?
K1 Mg4 K1 114.809(5) 4 . ?
K1 Mg4 K1 114.810(5) 3_745 . ?
K2 Mg4 K1 76.614(7) 4_556 3_745 ?
K2 Mg4 K1 76.614(7) 4_556 4 ?
K2 Mg4 K1 76.614(7) 4_556 . ?
O6 Mg4 K1 65.29(3) 5_645 3_745 ?
O6 Mg4 K1 50.98(3) 9_654 . ?
O6 Mg4 K1 65.29(3) . . ?
O6 Mg4 K1 65.29(3) 9_654 4 ?
O6 Mg4 K1 50.98(3) 5_645 4 ?
O6 Mg4 K1 129.35(3) 5_645 . ?
O6 Mg4 K1 50.98(3) . 3_745 ?
O6 Mg4 K1 129.35(3) 9_654 3_745 ?
O6 Mg4 K1 129.35(3) . 4 ?
O6 Mg4 K2 53.45(3) 9_654 4_556 ?
O6 Mg4 K2 53.45(3) . 4_556 ?
O6 Mg4 K2 53.45(3) 5_645 4_556 ?
O6 Mg4 O6 88.16(4) . 9_654 ?
O6 Mg4 O6 88.16(4) . 5_645 ?
O6 Mg4 O6 88.17(4) 9_654 5_645 ?
O6 Mg4 O7 175.93(4) 9_654 3_745 ?
O6 Mg4 O7 175.93(4) . 7_664 ?
O6 Mg4 O7 88.97(3) 5_645 7_664 ?
O6 Mg4 O7 88.85(4) . 11_556 ?
O6 Mg4 O7 88.97(3) . 3_745 ?
O6 Mg4 O7 88.97(3) 9_654 11_556 ?
O6 Mg4 O7 88.85(4) 5_645 3_745 ?
O6 Mg4 O7 175.93(4) 5_645 11_556 ?
O6 Mg4 O7 88.85(4) 9_654 7_664 ?
O7 Mg4 K1 114.65(2) 11_556 3_745 ?
O7 Mg4 K1 114.65(2) 7_664 . ?
O7 Mg4 K1 129.93(2) 11_556 4 ?
O7 Mg4 K1 129.93(2) 7_664 3_745 ?
O7 Mg4 K1 129.93(2) 3_745 . ?
O7 Mg4 K1 46.68(2) 3_745 3_745 ?
O7 Mg4 K1 46.68(2) 11_556 . ?
O7 Mg4 K1 46.68(2) 7_664 4 ?
O7 Mg4 K1 114.65(2) 3_745 4 ?
O7 Mg4 K2 122.48(2) 3_745 4_556 ?
O7 Mg4 K2 122.48(2) 11_556 4_556 ?
O7 Mg4 K2 122.48(2) 7_664 4_556 ?
O7 Mg4 O7 93.87(3) 7_664 3_745 ?
O7 Mg4 O7 93.87(3) 11_556 3_745 ?
O7 Mg4 O7 93.87(3) 11_556 7_664 ?
S3 O6 K1 94.98(4) . 3_745 ?
S3 O6 K2 91.77(4) . 4_556 ?
S3 O6 Mg4 165.99(7) . . ?
K1 O6 K2 102.80(3) 3_745 4_556 ?
Mg4 O6 K1 96.69(3) . 3_745 ?
Mg4 O6 K2 93.18(3) . 4_556 ?
S3 O7 K1 112.67(4) . . ?
S3 O7 K2 77.09(3) . 4_556 ?
S3 O7 Mg4 131.16(4) . 3_755 ?
K1 O7 K2 97.18(2) . 4_556 ?
Mg4 O7 K1 101.14(3) 3_755 . ?
Mg4 O7 K2 133.48(3) 3_755 4_556 ?
S3 O8 K2 108.26(4) . . ?
S3 O8 Mg5 148.90(6) . . ?
Mg5 O8 K2 98.75(3) . . ?
S3 O9 K1 89.05(4) . 3_745 ?
S3 O9 K2 97.41(5) . . ?
S3 O9 K2 84.77(5) . 4_556 ?
S3 O9 Mg5 152.47(6) . 4_556 ?
K1 O9 K2 95.67(3) 3_745 4_556 ?
K2 O9 K1 79.00(3) . 3_745 ?
K2 O9 K2 174.16(3) . 4_556 ?
Mg5 O9 K1 118.30(3) 4_556 3_745 ?
Mg5 O9 K2 91.32(3) 4_556 . ?
Mg5 O9 K2 89.14(3) 4_556 4_556 ?

loop_
_geom_bond_atom_site_label_1
_geom_bond_atom_site_label_2
_geom_bond_distance
_geom_bond_site_symmetry_2
_geom_bond_publ_flag
S3 K1 3.6626(4) . ?
S3 K1 3.4428(3) 3_745 ?
S3 K2 3.3859(2) 4_556 ?
S3 K2 3.6056(3) . ?
S3 O6 1.4629(6) . ?
S3 O7 1.4685(6) . ?
S3 O8 1.4606(6) . ?
S3 O9 1.4669(7) . ?
K1 O6 2.9922(9) 9_654 ?
K1 O6 2.9922(9) 6_565 ?
K1 O6 2.9922(9) 3_755 ?
K1 O7 2.8368(8) . ?
K1 O7 2.8367(8) 11_556 ?
K1 O7 2.8367(8) 8_645 ?
K1 O9 3.1389(10) 9_654 ?
K1 O9 3.1389(10) 6_565 ?
K1 O9 3.1389(10) 3_755 ?
K2 O6 3.0087(10) 11_557 ?
K2 O6 3.0087(10) 4_456 ?
K2 O6 3.0087(10) 6_566 ?
K2 O8 2.8704(9) . ?
K2 O8 2.8705(9) 10_646 ?
K2 O8 2.8705(9) 7_665 ?
K2 O9 3.1883(11) 4_456 ?
K2 O9 3.1883(11) 11_557 ?
K2 O9 3.1099(12) . ?
K2 O9 3.1099(11) 10_646 ?
K2 O9 3.1099(11) 7_665 ?
K2 O9 3.1883(11) 6_566 ?
Mg5 O8 2.0488(7) . ?
Mg5 O8 2.0488(7) 11_556 ?
Mg5 O8 2.0488(7) 8_645 ?
Mg5 O9 2.0638(7) 5_545 ?
Mg5 O9 2.0638(7) 4_456 ?
Mg5 O9 2.0638(7) 10_646 ?
Mg4 O6 2.0602(7) . ?
Mg4 O6 2.0602(7) 5_645 ?
Mg4 O6 2.0602(7) 9_654 ?
Mg4 O7 2.0761(7) 11_556 ?
Mg4 O7 2.0761(7) 3_745 ?
Mg4 O7 2.0761(7) 7_664 ?

loop_
_geom_torsion_atom_site_label_1
_geom_torsion_atom_site_label_2
_geom_torsion_atom_site_label_3
_geom_torsion_atom_site_label_4
_geom_torsion
_geom_torsion_site_symmetry_1
_geom_torsion_site_symmetry_2
_geom_torsion_site_symmetry_3
_geom_torsion_site_symmetry_4
_geom_torsion_publ_flag
K1 S3 O6 K1 -165.38(3) . . . 3_745 ?
K1 S3 O6 K2 -103.01(3) 3_745 . . 4_556 ?
K1 S3 O6 K2 91.61(2) . . . 4_556 ?
K1 S3 O6 Mg4 -19.1(2) . . . . ?
K1 S3 O6 Mg4 146.3(3) 3_745 . . . ?
K1 S3 O7 K1 81.61(13) 3_745 . . . ?
K1 S3 O7 K2 -10.87(12) 3_745 . . 4_556 ?
K1 S3 O7 K2 -92.48(3) . . . 4_556 ?
K1 S3 O7 Mg4 -148.36(7) 3_745 . . 3_755 ?
K1 S3 O7 Mg4 130.03(9) . . . 3_755 ?
K1 S3 O8 K2 66.36(3) 3_745 . . . ?
K1 S3 O8 K2 -163.70(2) . . . . ?
K1 S3 O8 Mg5 47.27(12) . . . . ?
K1 S3 O8 Mg5 -82.67(11) 3_745 . . . ?
K1 S3 O9 K1 -128.31(5) . . . 3_745 ?
K1 S3 O9 K2 152.91(5) . . . . ?
K1 S3 O9 K2 95.78(3) 3_745 . . 4_556 ?
K1 S3 O9 K2 -78.78(3) 3_745 . . . ?
K1 S3 O9 K2 -32.53(7) . . . 4_556 ?
K1 S3 O9 Mg5 173.76(17) 3_745 . . 4_556 ?
K1 S3 O9 Mg5 45.5(2) . . . 4_556 ?
K2 S3 O6 K1 -15.81(5) . . . 3_745 ?
K2 S3 O6 K1 103.01(3) 4_556 . . 3_745 ?
K2 S3 O6 K2 -118.82(2) . . . 4_556 ?
K2 S3 O6 Mg4 130.5(2) . . . . ?
K2 S3 O6 Mg4 -110.7(2) 4_556 . . . ?
K2 S3 O7 K1 92.48(3) 4_556 . . . ?
K2 S3 O7 K1 -139.411(19) . . . . ?
K2 S3 O7 K2 128.11(2) . . . 4_556 ?
K2 S3 O7 Mg4 -9.38(8) . . . 3_755 ?
K2 S3 O7 Mg4 -137.49(7) 4_556 . . 3_755 ?
K2 S3 O8 Mg5 -149.03(14) . . . . ?
K2 S3 O9 K1 -95.78(3) 4_556 . . 3_745 ?
K2 S3 O9 K1 78.78(3) . . . 3_745 ?
K2 S3 O9 K2 -174.56(4) 4_556 . . . ?
K2 S3 O9 K2 174.56(4) . . . 4_556 ?
K2 S3 O9 Mg5 77.99(15) 4_556 . . 4_556 ?
K2 S3 O9 Mg5 -107.46(16) . . . 4_556 ?
O6 S3 O7 K1 37.43(6) . . . . ?
O6 S3 O7 K2 -55.05(5) . . . 4_556 ?
O6 S3 O7 Mg4 167.46(6) . . . 3_755 ?
O6 S3 O8 K2 121.13(5) . . . . ?
O6 S3 O8 Mg5 -27.90(13) . . . . ?
O6 S3 O9 K1 -44.56(5) . . . 3_745 ?
O6 S3 O9 K2 -123.34(4) . . . . ?
O6 S3 O9 K2 51.22(4) . . . 4_556 ?
O6 S3 O9 Mg5 129.20(14) . . . 4_556 ?
O7 S3 O6 K1 167.49(4) . . . 3_745 ?
O7 S3 O6 K2 64.47(5) . . . 4_556 ?
O7 S3 O6 Mg4 -46.2(3) . . . . ?
O7 S3 O8 K2 -117.11(4) . . . . ?
O7 S3 O8 Mg5 93.86(11) . . . . ?
O7 S3 O9 K1 -163.56(3) . . . 3_745 ?
O7 S3 O9 K2 117.67(4) . . . . ?
O7 S3 O9 K2 -67.78(4) . . . 4_556 ?
O7 S3 O9 Mg5 10.21(17) . . . 4_556 ?
O8 S3 O6 K1 -69.90(5) . . . 3_745 ?
O8 S3 O6 K2 -172.91(4) . . . 4_556 ?
O8 S3 O6 Mg4 76.4(2) . . . . ?
O8 S3 O7 K1 -85.47(5) . . . . ?
O8 S3 O7 K2 -177.95(4) . . . 4_556 ?
O8 S3 O7 Mg4 44.56(8) . . . 3_755 ?
O8 S3 O9 K1 75.20(4) . . . 3_745 ?
O8 S3 O9 K2 170.98(4) . . . 4_556 ?
O8 S3 O9 K2 -3.58(5) . . . . ?
O8 S3 O9 Mg5 -111.03(15) . . . 4_556 ?
O9 S3 O6 K1 47.63(5) . . . 3_745 ?
O9 S3 O6 K2 -55.39(5) . . . 4_556 ?
O9 S3 O6 Mg4 -166.1(2) . . . . ?
O9 S3 O7 K1 155.07(5) . . . . ?
O9 S3 O7 K2 62.59(5) . . . 4_556 ?
O9 S3 O7 Mg4 -74.90(8) . . . 3_755 ?
O9 S3 O8 K2 4.05(6) . . . . ?
O9 S3 O8 Mg5 -144.98(11) . . . . ?

loop_
_exptl_oxdiff_crystal_face_indexfrac_h
_exptl_oxdiff_crystal_face_indexfrac_k
_exptl_oxdiff_crystal_face_indexfrac_l
_exptl_oxdiff_crystal_face_x
_exptl_oxdiff_crystal_face_y
_exptl_oxdiff_crystal_face_z
1.4360 -0.6317 17.6640 0.8258 -0.1963 -0.5286
2.1793 -9.5441 -14.7877 -0.9691 0.2319 -0.0842
4.9049 -15.8839 -6.1682 -0.7324 0.1765 -0.6576
5.5718 -15.0378 7.5578 -0.0538 0.0150 -0.9984
-0.9530 -0.8124 -17.6897 -0.8669 0.2063 0.4538
-5.6522 15.4955 -6.4995 0.1170 -0.0301 0.9927
-4.7664 15.6227 6.9012 0.7602 -0.1831 0.6233
-12.1093 10.8211 -7.1098 -0.0975 -0.4166 0.9039
-16.5547 -6.1754 1.4729 -0.2324 -0.9718 -0.0394
-8.7436 -13.9871 6.5029 -0.1735 -0.7191 -0.6730
14.5855 9.4731 -3.4500 0.2238 0.9336 0.2799
16.9670 5.0766 -0.8409 0.2323 0.9720 -0.0358
-11.2946 13.6559 -0.4853 0.3061 -0.4412 0.8436
-10.3304 -14.3952 -0.6988 -0.5372 -0.6997 -0.4710
-15.6188 -2.7802 -7.9197 -0.5679 -0.7429 0.3544
12.8710 11.7999 3.0887 0.5903 0.7700 0.2421
15.4286 5.4174 6.8577 0.5954 0.7781 -0.2000
-0.2510 4.2407 17.2183 0.9388 -0.2250 -0.2610
-14.3240 -3.0200 10.0032 0.2809 -0.9462 -0.1605
-16.0495 6.7282 3.3824 0.2478 -0.8297 0.5002
-7.4776 -12.2648 -10.4011 -0.9116 -0.3782 -0.1609
-4.3263 -16.2219 -5.7098 -0.7862 -0.3253 -0.5255
